data_1575885
loop_
_publ_author_name
'Senn, Sebastian'
'M&#xf6;rsdorf, Jean-Marc'
'Bertrams, Maria-Sophie'
'Kerzig, Christoph'
'Ballmann, Joachim'

_publ_section_title
;
 &#x3c0;-Extended diphosphonium-bridged ladder stilbenes: water-soluble
 fluorophores with up to eight annulated rings.
;
_journal_issue 43
_journal_name_full 'Chemical science'
_journal_page_first 20517
_journal_page_last 20526
_journal_paper_doi 10.1039/d5sc03752b
_journal_volume 16
_journal_year 2025
_chemical_formula_moiety 'C34 H40 P2, 4(C H2 Cl2), 2(Cl)'
_chemical_formula_sum 'C38 H48 Cl10 P2'
_chemical_formula_weight 921.20
_space_group_crystal_system monoclinic
_space_group_IT_number 14
_space_group_name_Hall '-P 2yn'
_space_group_name_H-M_alt 'P 1 21/n 1'
_atom_sites_solution_hydrogens geom
_atom_sites_solution_primary dual
_audit_creation_date 2025-02-10
_audit_creation_method
;
Olex2 1.5
(compiled 2024.02.16 svn.r378c4104 for OlexSys, GUI svn.r6928)
;
_audit_update_record
;
2025-03-14 deposited with the CCDC.	2025-09-29 downloaded from the CCDC.
;
_cell_angle_alpha 90
_cell_angle_beta 112.535(2)
_cell_angle_gamma 90
_cell_formula_units_Z 2
_cell_length_a 15.0324(2)
_cell_length_b 10.6843(2)
_cell_length_c 15.1691(3)
_cell_measurement_reflns_used 16477
_cell_measurement_temperature 120(1)
_cell_measurement_theta_max 70.6080
_cell_measurement_theta_min 3.4930
_cell_volume 2250.30(8)
_computing_cell_refinement 'CrysAlisPro 1.171.42.51a (Rigaku OD, 2022)'
_computing_data_collection 'CrysAlisPro 1.171.42.51a (Rigaku OD, 2022)'
_computing_data_reduction 'CrysAlisPro 1.171.42.51a (Rigaku OD, 2022)'
_computing_molecular_graphics 'Olex2 1.5 (Dolomanov et al., 2009)'
_computing_publication_material 'Olex2 1.5 (Dolomanov et al., 2009)'
_computing_structure_refinement 'SHELXL 2019/3 (Sheldrick, 2015)'
_computing_structure_solution 'SHELXT 2018/2 (Sheldrick, 2018)'
_diffrn_ambient_environment N~2~
_diffrn_ambient_temperature 120(1)
_diffrn_detector 'CCD plate'
_diffrn_detector_area_resol_mean 7.9621
_diffrn_detector_type Eos
_diffrn_measured_fraction_theta_full 0.999
_diffrn_measured_fraction_theta_max 0.991
_diffrn_measurement_details
;
List of Runs (angles in degrees, time in seconds):

  # Type    Start    End  Width  t~exp~   \w     \q     \k     \f   Frames
#--------------------------------------------------------------------------
  1  \w    -16.00  69.00   1.00    1.00    --    0.00  57.00 -90.00   85
  2  \w     24.00  55.00   1.00    1.00    --    0.00  57.00-180.00   31
  3  \w     10.00  71.00   1.00    1.00    --    0.00  77.00 -30.00   61
  4  \w    -32.00   8.00   1.00    1.00    --    0.00  77.00 -30.00   40
  5  \w    -19.00  15.00   1.00    1.00    --    0.00  57.00-180.00   34
  6  \w    -43.00 -10.00   1.00    1.00    --   10.00 124.00  20.33   33
  7  \w    -33.00   8.00   1.00    1.00    --   14.00 112.00 102.78   41
  8  \w    -40.00 -14.00   1.00    6.00    --   30.00 145.00  62.79   26
  9  \w    -18.00   7.00   1.00    6.00    --   30.00 113.00 -83.54   25
 10  \w      3.00  28.00   1.00    6.00    --   42.00  90.00  83.92   25
 11  \w      3.00  28.00   1.00    6.00    --   42.00  91.00 -98.09   25
 12  \w     11.00  36.00   1.00    6.00    --   46.00  84.00-139.46   25
 13  \w     11.00  36.00   1.00    6.00    --   46.00  84.00 -81.62   25
 14  \w     12.00  37.00   1.00    6.00    --   46.00  82.00 153.90   25
 15  \w     13.00  38.00   1.00    6.00    --   46.00  80.00  52.26   25
 16  \w     17.00  42.00   1.00    6.00    --   50.00  80.00  -5.67   25
 17  \w     16.00  45.00   1.00    6.00    --   50.00  82.00  64.55   29
 18  \w     69.00 125.00   1.00    6.00    --   54.47  77.00 150.00   56
 19  \w     23.00  49.00   1.00    6.00    --   54.47  77.00 150.00   26
 20  \w    -15.00  67.00   1.00    6.00    --   54.47 -57.00  30.00   82
 21  \w     -7.00  76.00   1.00    6.00    --   54.47 -57.00  90.00   83
 22  \w     24.00 111.00   1.00    6.00    --   54.47-125.00 -60.00   87
 23  \w     26.00  53.00   1.00    6.00    --   58.00  77.00 -46.25   27
 24  \w     26.00  53.00   1.00    6.00    --   58.00  77.00-137.59   27
 25  \w     86.00 129.00   1.00    6.00    --   58.00  77.00 -46.25   43
 26  \w     33.00  69.00   1.00    6.00    --   58.00  77.00 -85.63   36
 27  \w     32.00  59.00   1.00    6.00    --   62.00  74.00 100.76   27
 28  \w     74.00 133.00   1.00    6.00    --   62.00  76.00  39.22   59
 29  \w     31.00  69.00   1.00    6.00    --   62.00  76.00  39.22   38
 30  \w     31.00  57.00   1.00    6.00    --   62.00  75.00   3.35   26
 31  \w     32.00  57.00   1.00    6.00    --   62.00  75.00-175.33   25
 32  \w     39.00  64.00   1.00    6.00    --   70.00  77.00  70.36   25
 33  \w     39.00  68.00   1.00    6.00    --   70.00  76.00-113.69   29
 34  \w     41.00  66.00   1.00    6.00    --   70.00  74.00  54.63   25
 35  \w     87.00 114.00   1.00    6.00    --   70.00  77.00-178.55   27
 36  \w     38.00  65.00   1.00    6.00    --   70.00  77.00-178.55   27
 37  \w     78.00 115.00   1.00    6.00    --   70.00  76.00  10.25   37
 38  \w     39.00  71.00   1.00    6.00    --   70.00  76.00  10.25   32
 39  \w     40.00  66.00   1.00    6.00    --   70.00  74.00 -49.57   26
 40  \w    106.00 141.00   1.00    6.00    --   70.00  77.00  70.36   35
 41  \w     46.00  79.00   1.00    6.00    --   74.00  72.00 145.34   33
 42  \w     81.00 134.00   1.00    6.00    --   74.00  74.00 122.15   53
 43  \w     45.00  75.00   1.00    6.00    --   74.00  74.00 122.15   30
 44  \w     44.00  71.00   1.00    6.00    --   74.00  74.00 -27.69   27
 45  \w     42.00 103.00   1.00    6.00    --   74.00  77.00-155.66   61
 46  \w     51.00  76.00   1.00    6.00    --   78.00  70.00  46.08   25
 47  \w     47.00  87.00   1.00    6.00    --   78.00  77.00 -83.67   40
 48  \w     54.00  80.00   1.00    6.00    --   78.00  62.00  37.86   26
 49  \w     55.00  89.00   1.00    6.00    --   78.00  63.00 172.94   34
 50  \w     48.00  79.00   1.00    6.00    --   78.00  74.00 -23.64   31
 51  \w     56.00  83.00   1.00   22.00    --   82.00  66.00  89.30   27
 52  \w     54.00  84.00   1.00   22.00    --   82.00  70.00 -60.94   30
 53  \w    108.00 155.00   1.00   22.00    --   86.00  74.00 113.73   47
 54  \w     56.00 103.00   1.00   22.00    --   86.00  74.00 113.73   47
 55  \w     56.00 118.00   1.00   22.00    --   86.00  75.00 -26.54   62
 56  \w     57.00  84.00   1.00   22.00    --   86.00  72.00  92.13   27
 57  \w     60.00 158.00   1.00   22.00    --   90.00  76.00 -15.00   98
 58  \w     59.00 120.00   1.00   22.00    --   90.00  76.00-123.36   61
 59  \w     64.00  91.00   1.00   22.00    --   94.00  74.00-141.00   27
 60  \w     97.00 160.00   1.00   22.00    --   94.00  74.00  93.92   63
 61  \w     65.00  92.00   1.00   22.00    --   94.00  74.00  93.92   27
 62  \w    133.00 164.00   1.00   22.00    --   94.00  73.00 122.73   31
 63  \w     65.00  92.00   1.00   22.00    --   94.00  73.00 122.73   27
 64  \w     65.00 124.00   1.00   22.00    --   94.00  74.00 -78.51   59
 65  \w     66.00  94.00   1.00   22.00    --   94.00  71.00 162.68   28
 66  \w     72.00 103.00   1.00   22.00    --   98.00  66.00  27.13   31
 67  \w     72.00 172.00   1.00   22.00    --  102.00  74.00 153.84  100
 68  \w     77.00 147.00   1.00   22.00    --  108.94  77.00   0.00   70
 69  \w     77.00 159.00   1.00   22.00    --  108.94  77.00-120.00   82
 70  \w     38.00 105.00   1.00   22.00    --  108.94 -92.00  30.00   67
 71  \w     78.00 158.00   1.00   22.00    --  108.94  77.00 -60.00   80
 72  \w    125.00 168.00   1.00   22.00    --  108.94 111.00   0.00   43
 73  \w     77.00 178.00   1.00   22.00    --  108.94  77.00 -90.00  101
 74  \w     77.00 178.00   1.00   22.00    --  108.94  77.00 -30.00  101
 75  \w     40.00 103.00   1.00   22.00    --  108.94 -92.00 -30.00   63
 76  \w     36.00 108.00   1.00   22.00    --  108.94 -92.00-180.00   72
 77  \w     37.00  76.00   1.00   22.00    --  108.94 -92.00  90.00   39
 78  \w     53.00 110.00   1.00   22.00    --  108.94-111.00 -60.00   57
 79  \w     80.00 178.00   1.00   22.00    --  108.94  72.00 118.46   98
 80  \w     84.00 110.00   1.00   22.00    --  108.94  64.00-120.00   26
 81  \w     84.00 168.00   1.00   22.00    --  108.94  64.00-150.00   84
 82  \w    111.00 177.00   1.00   22.00    --  108.94  77.00-180.00   66
 83  \w     77.00 103.00   1.00   22.00    --  108.94  77.00-180.00   26
 84  \w     78.00 163.00   1.00   22.00    --  108.94  77.00  90.00   85
 85  \w     77.00 170.00   1.00   22.00    --  108.94  77.00  60.00   93
 86  \w     40.00 111.00   1.00   22.00    --  108.94-111.00 150.00   71
 87  \w     84.00 116.00   1.00   22.00    --  108.94  64.00-180.00   32
 88  \w     77.00 172.00   1.00   22.00    --  108.94  77.00  30.00   95
;
_diffrn_measurement_device 'four-circle diffractometer'
_diffrn_measurement_device_type 'SuperNova, Dual, Cu at home/near, Eos'
_diffrn_measurement_method '\w scans'
_diffrn_orient_matrix_type 'CrysAlisPro convention (1999,Acta A55,543-557)'
_diffrn_orient_matrix_UB_11 0.0958252000
_diffrn_orient_matrix_UB_12 -0.0204617000
_diffrn_orient_matrix_UB_13 0.0855312000
_diffrn_orient_matrix_UB_21 -0.0145557000
_diffrn_orient_matrix_UB_22 -0.1427651000
_diffrn_orient_matrix_UB_23 -0.0112206000
_diffrn_orient_matrix_UB_31 0.0539943000
_diffrn_orient_matrix_UB_32 -0.0021398000
_diffrn_orient_matrix_UB_33 -0.0681570000
_diffrn_radiation_monochromator mirror
_diffrn_radiation_probe x-ray
_diffrn_radiation_type 'Cu K\a'
_diffrn_radiation_wavelength 1.54184
_diffrn_reflns_av_R_equivalents 0.0853
_diffrn_reflns_av_unetI/netI 0.0343
_diffrn_reflns_Laue_measured_fraction_full 0.999
_diffrn_reflns_Laue_measured_fraction_max 0.991
_diffrn_reflns_limit_h_max 18
_diffrn_reflns_limit_h_min -18
_diffrn_reflns_limit_k_max 13
_diffrn_reflns_limit_k_min -13
_diffrn_reflns_limit_l_max 18
_diffrn_reflns_limit_l_min -18
_diffrn_reflns_number 39081
_diffrn_reflns_point_group_measured_fraction_full 0.999
_diffrn_reflns_point_group_measured_fraction_max 0.991
_diffrn_reflns_theta_full 67.684
_diffrn_reflns_theta_max 70.922
_diffrn_reflns_theta_min 3.520
_diffrn_source 'micro-focus sealed X-ray tube'
_diffrn_source_type 'SuperNova (Cu) X-ray Source'
_exptl_absorpt_coefficient_mu 6.542
_exptl_absorpt_correction_T_max 0.841
_exptl_absorpt_correction_T_min 0.484
_exptl_absorpt_correction_type gaussian
_exptl_absorpt_process_details
;
CrysAlisPro 1.171.42.51a (Rigaku Oxford Diffraction, 2022)
Numerical absorption correction based on gaussian integration over
a multifaceted crystal model
Empirical absorption correction using spherical harmonics,
implemented in SCALE3 ABSPACK scaling algorithm.
;
_exptl_crystal_colour yellow
_exptl_crystal_colour_primary yellow
_exptl_crystal_density_diffrn 1.360
_exptl_crystal_description irregular
_exptl_crystal_F_000 952
_exptl_crystal_size_max 0.18
_exptl_crystal_size_mid 0.06
_exptl_crystal_size_min 0.05
_refine_diff_density_max 0.675
_refine_diff_density_min -0.679
_refine_diff_density_rms 0.085
_refine_ls_extinction_method none
_refine_ls_goodness_of_fit_ref 1.024
_refine_ls_hydrogen_treatment constr
_refine_ls_matrix_type full
_refine_ls_number_parameters 230
_refine_ls_number_reflns 4305
_refine_ls_number_restraints 0
_refine_ls_restrained_S_all 1.024
_refine_ls_R_factor_all 0.0500
_refine_ls_R_factor_gt 0.0444
_refine_ls_shift/su_max 0.000
_refine_ls_shift/su_mean 0.000
_refine_ls_structure_factor_coef Fsqd
_refine_ls_weighting_details 'w=1/[\s^2^(Fo^2^)+(0.0771P)^2^+1.2921P] where P=(Fo^2^+2Fc^2^)/3'
_refine_ls_weighting_scheme calc
_refine_ls_wR_factor_gt 0.1168
_refine_ls_wR_factor_ref 0.1232
_reflns_Friedel_coverage 0.000
_reflns_number_gt 3815
_reflns_number_total 4305
_reflns_threshold_expression 'I > 2\s(I)'
_cod_data_source_file d5sc03752b3.cif
_cod_data_source_block cmpd_iso_4b_ba_ss3
_cod_depositor_comments 'Adding full bibliography for 1575881--1575890.cif.'
_cod_original_cell_volume 2250.30(7)
_cod_original_sg_symbol_H-M 'P 21/n'
_cod_database_code 1575885
_shelx_shelxl_version_number 2019/3
_chemical_oxdiff_formula C38H48Cl10P2
_chemical_oxdiff_usercomment ssGB01
_shelx_space_group_comment
;
The symmetry employed for this shelxl refinement is uniquely defined
by the following loop, which should always be used as a source of
symmetry information in preference to the above space-group names.
They are only intended as comments.
;
_shelx_estimated_absorpt_t_max 0.736
_shelx_estimated_absorpt_t_min 0.386
_olex2_refinement_description
;
1. Fixed Uiso
 At 1.2 times of:
  All C(H) groups, All C(H,H) groups
 At 1.5 times of:
  All C(H,H,H) groups
2.a Ternary CH refined with riding coordinates:
 C12(H12), C15(H15)
2.b Secondary CH2 refined with riding coordinates:
 C18(H18A,H18B), C19(H19A,H19B)
2.c Aromatic/amide H refined with riding coordinates:
 C5(H5), C6(H6), C7(H7), C8(H8), C10(H10), C11(H11)
2.d Idealised Me refined as rotating group:
 C13(H13A,H13B,H13C), C14(H14A,H14B,H14C), C16(H16A,H16B,H16C), C17(H17A,H17B,
 H17C)
;
_olex2_submission_special_instructions 'No special instructions were received'
_oxdiff_exptl_absorpt_empirical_details
;
Empirical correction (ABSPACK) includes:
- Absorption correction using spherical harmonics
- Frame scaling
- Detector area scaling
;

loop_
_space_group_symop_operation_xyz
'x, y, z'
'-x+1/2, y+1/2, -z+1/2'
'-x, -y, -z'
'x-1/2, -y-1/2, z-1/2'

loop_
_atom_site_label
_atom_site_type_symbol
_atom_site_fract_x
_atom_site_fract_y
_atom_site_fract_z
_atom_site_U_iso_or_equiv
_atom_site_adp_type
_atom_site_occupancy
_atom_site_site_symmetry_order
_atom_site_calc_flag
_atom_site_refinement_flags_posn
_atom_site_refinement_flags_adp
_atom_site_refinement_flags_occupancy
_atom_site_disorder_assembly
_atom_site_disorder_group
P P 0.45026(3) 0.30045(5) 0.52801(3) 0.01931(15) Uani 1 1 d . . . . .
C1 C 0.47133(14) 0.46701(19) 0.51579(14) 0.0214(4) Uani 1 1 d . . . . .
C2 C 0.39662(14) 0.49582(19) 0.55379(14) 0.0218(4) Uani 1 1 d . . . . .
C3 C 0.36422(14) 0.37697(19) 0.56495(14) 0.0217(4) Uani 1 1 d . . . . .
C4 C 0.29547(14) 0.3537(2) 0.60454(15) 0.0225(4) Uani 1 1 d . . . . .
C5 C 0.26608(15) 0.2334(2) 0.62141(15) 0.0265(5) Uani 1 1 d . . . . .
H5 H 0.292801 0.160773 0.604966 0.032 Uiso 1 1 calc R U . . .
C6 C 0.19910(16) 0.2221(2) 0.66144(16) 0.0296(5) Uani 1 1 d . . . . .
H6 H 0.178124 0.141212 0.671120 0.035 Uiso 1 1 calc R U . . .
C7 C 0.16085(16) 0.3287(2) 0.68849(16) 0.0306(5) Uani 1 1 d . . . . .
H7 H 0.114931 0.319034 0.716980 0.037 Uiso 1 1 calc R U . . .
C8 C 0.18916(16) 0.4465(2) 0.67416(16) 0.0295(5) Uani 1 1 d . . . . .
H8 H 0.162904 0.517533 0.693158 0.035 Uiso 1 1 calc R U . . .
C9 C 0.25690(15) 0.4632(2) 0.63148(15) 0.0244(4) Uani 1 1 d . . . . .
C10 C 0.28968(16) 0.5843(2) 0.61787(15) 0.0265(5) Uani 1 1 d . . . . .
H10 H 0.261848 0.655383 0.635009 0.032 Uiso 1 1 calc R U . . .
C11 C 0.35879(15) 0.6037(2) 0.58161(15) 0.0253(4) Uani 1 1 d . . . . .
H11 H 0.380527 0.685401 0.575300 0.030 Uiso 1 1 calc R U . . .
C12 C 0.54377(15) 0.2227(2) 0.62663(14) 0.0235(4) Uani 1 1 d . . . . .
H12 H 0.519108 0.138324 0.634819 0.028 Uiso 1 1 calc R U . . .
C13 C 0.63471(16) 0.2036(2) 0.60659(16) 0.0301(5) Uani 1 1 d . . . . .
H13A H 0.618586 0.158646 0.546121 0.045 Uiso 1 1 calc R U . . .
H13B H 0.681428 0.154722 0.658384 0.045 Uiso 1 1 calc R U . . .
H13C H 0.662601 0.285193 0.602365 0.045 Uiso 1 1 calc R U . . .
C14 C 0.56388(18) 0.2973(2) 0.71872(16) 0.0351(6) Uani 1 1 d . . . . .
H14A H 0.584391 0.382222 0.710970 0.053 Uiso 1 1 calc R U . . .
H14B H 0.614952 0.255883 0.771861 0.053 Uiso 1 1 calc R U . . .
H14C H 0.505157 0.301367 0.732131 0.053 Uiso 1 1 calc R U . . .
C15 C 0.40595(15) 0.2107(2) 0.41786(15) 0.0239(4) Uani 1 1 d . . . . .
H15 H 0.457549 0.151123 0.418677 0.029 Uiso 1 1 calc R U . . .
C16 C 0.31802(18) 0.1346(2) 0.41380(16) 0.0321(5) Uani 1 1 d . . . . .
H16A H 0.335650 0.081524 0.470661 0.048 Uiso 1 1 calc R U . . .
H16B H 0.296018 0.081898 0.356542 0.048 Uiso 1 1 calc R U . . .
H16C H 0.266170 0.191659 0.411591 0.048 Uiso 1 1 calc R U . . .
C17 C 0.38182(17) 0.2957(2) 0.33082(16) 0.0309(5) Uani 1 1 d . . . . .
H17A H 0.333739 0.357695 0.330751 0.046 Uiso 1 1 calc R U . . .
H17B H 0.355930 0.245223 0.272531 0.046 Uiso 1 1 calc R U . . .
H17C H 0.440306 0.338754 0.333310 0.046 Uiso 1 1 calc R U . . .
Cl2 Cl 0.88493(8) 0.12371(11) 0.60590(8) 0.0814(3) Uani 1 1 d . . . . .
Cl3 Cl 0.90496(6) 0.13186(9) 0.42212(7) 0.0662(3) Uani 1 1 d . . . . .
C18 C 0.8522(2) 0.0551(3) 0.4918(2) 0.0477(7) Uani 1 1 d . . . . .
H18A H 0.872310 -0.033816 0.499256 0.057 Uiso 1 1 calc R U . . .
H18B H 0.781234 0.057641 0.458614 0.057 Uiso 1 1 calc R U . . .
Cl4 Cl 0.95271(5) 0.61802(7) 0.57859(5) 0.04648(19) Uani 1 1 d . . . . .
Cl5 Cl 0.82101(4) 0.49260(6) 0.65049(5) 0.04283(18) Uani 1 1 d . . . . .
C19 C 0.9288(2) 0.4801(3) 0.6290(2) 0.0409(6) Uani 1 1 d . . . . .
H19A H 0.983319 0.462576 0.689961 0.049 Uiso 1 1 calc R U . . .
H19B H 0.923145 0.409039 0.585325 0.049 Uiso 1 1 calc R U . . .
Cl1 Cl 0.59005(3) 0.05574(5) 0.36909(3) 0.02501(15) Uani 1 1 d . . . . .

loop_
_atom_site_aniso_label
_atom_site_aniso_U_11
_atom_site_aniso_U_22
_atom_site_aniso_U_33
_atom_site_aniso_U_23
_atom_site_aniso_U_13
_atom_site_aniso_U_12
P 0.0183(3) 0.0209(3) 0.0174(3) -0.00002(18) 0.00524(19) 0.00027(18)
C1 0.0213(9) 0.0224(9) 0.0169(9) 0.0005(7) 0.0033(8) 0.0023(7)
C2 0.0211(9) 0.0240(10) 0.0178(9) 0.0011(7) 0.0045(8) 0.0005(8)
C3 0.0212(9) 0.0238(10) 0.0166(9) -0.0002(7) 0.0034(8) 0.0015(7)
C4 0.0214(9) 0.0243(10) 0.0203(10) -0.0005(8) 0.0065(8) 0.0009(8)
C5 0.0271(10) 0.0264(10) 0.0259(10) 0.0009(8) 0.0100(9) -0.0001(8)
C6 0.0298(11) 0.0314(11) 0.0284(11) 0.0021(9) 0.0121(9) -0.0014(9)
C7 0.0271(11) 0.0417(13) 0.0265(11) -0.0011(10) 0.0142(9) -0.0007(9)
C8 0.0276(11) 0.0332(12) 0.0290(11) -0.0038(9) 0.0122(9) 0.0037(9)
C9 0.0234(10) 0.0286(11) 0.0198(10) -0.0024(8) 0.0064(8) 0.0023(8)
C10 0.0281(11) 0.0264(11) 0.0230(10) -0.0037(8) 0.0078(9) 0.0039(8)
C11 0.0277(10) 0.0230(10) 0.0242(10) -0.0013(8) 0.0087(8) 0.0004(8)
C12 0.0237(10) 0.0246(10) 0.0188(9) 0.0042(8) 0.0043(8) 0.0003(8)
C13 0.0235(10) 0.0364(12) 0.0249(11) 0.0002(9) 0.0034(9) 0.0038(9)
C14 0.0364(12) 0.0444(14) 0.0182(10) 0.0006(9) 0.0034(9) 0.0078(10)
C15 0.0235(10) 0.0253(10) 0.0205(10) -0.0031(8) 0.0059(8) 0.0031(8)
C16 0.0375(12) 0.0311(12) 0.0232(11) -0.0021(9) 0.0065(9) -0.0077(10)
C17 0.0337(12) 0.0356(12) 0.0203(10) 0.0000(9) 0.0068(9) -0.0053(9)
Cl2 0.0937(7) 0.0855(7) 0.0719(6) -0.0365(5) 0.0396(5) -0.0194(5)
Cl3 0.0507(4) 0.0776(6) 0.0715(6) 0.0147(4) 0.0248(4) -0.0046(4)
C18 0.0397(14) 0.0478(16) 0.0554(17) -0.0107(13) 0.0182(13) -0.0092(12)
Cl4 0.0476(4) 0.0527(4) 0.0375(3) 0.0004(3) 0.0144(3) -0.0036(3)
Cl5 0.0320(3) 0.0449(4) 0.0439(4) 0.0018(3) 0.0060(3) -0.0022(2)
C19 0.0390(13) 0.0424(14) 0.0366(13) 0.0005(11) 0.0091(11) 0.0067(11)
Cl1 0.0269(3) 0.0258(3) 0.0236(3) 0.00033(18) 0.0111(2) 0.00040(18)

loop_
_atom_type_symbol
_atom_type_description
_atom_type_scat_dispersion_real
_atom_type_scat_dispersion_imag
_atom_type_scat_source
C C 0.0181 0.0091 'International Tables Vol C Tables 4.2.6.8 and 6.1.1.4'
H H 0.0000 0.0000 'International Tables Vol C Tables 4.2.6.8 and 6.1.1.4'
Cl Cl 0.3639 0.7018 'International Tables Vol C Tables 4.2.6.8 and 6.1.1.4'
P P 0.2955 0.4335 'International Tables Vol C Tables 4.2.6.8 and 6.1.1.4'

loop_
_exptl_crystal_face_index_h
_exptl_crystal_face_index_k
_exptl_crystal_face_index_l
_exptl_crystal_face_perp_dist
-8 0 9 0.0313
8 0 -9 0.0174
-4 -6 5 0.0724
7 -3 -7 0.0410
-3 6 3 0.0789
8 0 -8 0.0163
6 1 5 0.0244
-8 0 8 0.0304
9 -2 -1 0.0364
4 1 -10 0.0364
-1 -2 9 0.0418
-8 -1 -2 0.0330
1 -4 -7 0.0496
-8 1 -2 0.0371

loop_
_geom_angle_atom_site_label_1
_geom_angle_atom_site_label_2
_geom_angle_atom_site_label_3
_geom_angle
_geom_angle_site_symmetry_1
_geom_angle_site_symmetry_3
_geom_angle_publ_flag
C3 P C1 76.21(10) . . ?
C3 P C12 112.03(10) . . ?
C3 P C15 118.30(9) . . ?
C12 P C1 114.81(9) . . ?
C12 P C15 114.31(10) . . ?
C15 P C1 115.90(10) . . ?
C1 C1 P 135.2(2) 3_666 . ?
C1 C1 C2 136.1(3) 3_666 . ?
C2 C1 P 88.63(13) . . ?
C3 C2 C1 102.17(18) . . ?
C3 C2 C11 120.4(2) . . ?
C11 C2 C1 137.41(19) . . ?
C2 C3 P 92.87(15) . . ?
C2 C3 C4 124.27(19) . . ?
C4 C3 P 142.34(16) . . ?
C3 C4 C5 124.9(2) . . ?
C3 C4 C9 114.98(19) . . ?
C5 C4 C9 120.1(2) . . ?
C4 C5 H5 120.1 . . ?
C6 C5 C4 119.7(2) . . ?
C6 C5 H5 120.1 . . ?
C5 C6 H6 119.6 . . ?
C5 C6 C7 120.8(2) . . ?
C7 C6 H6 119.6 . . ?
C6 C7 H7 119.7 . . ?
C8 C7 C6 120.7(2) . . ?
C8 C7 H7 119.7 . . ?
C7 C8 H8 119.7 . . ?
C7 C8 C9 120.7(2) . . ?
C9 C8 H8 119.7 . . ?
C8 C9 C4 118.0(2) . . ?
C8 C9 C10 122.0(2) . . ?
C10 C9 C4 119.9(2) . . ?
C9 C10 H10 118.2 . . ?
C11 C10 C9 123.6(2) . . ?
C11 C10 H10 118.2 . . ?
C2 C11 H11 121.6 . . ?
C10 C11 C2 116.8(2) . . ?
C10 C11 H11 121.6 . . ?
P C12 H12 107.9 . . ?
C13 C12 P 111.56(15) . . ?
C13 C12 H12 107.9 . . ?
C13 C12 C14 111.86(18) . . ?
C14 C12 P 109.43(15) . . ?
C14 C12 H12 107.9 . . ?
C12 C13 H13A 109.5 . . ?
C12 C13 H13B 109.5 . . ?
C12 C13 H13C 109.5 . . ?
H13A C13 H13B 109.5 . . ?
H13A C13 H13C 109.5 . . ?
H13B C13 H13C 109.5 . . ?
C12 C14 H14A 109.5 . . ?
C12 C14 H14B 109.5 . . ?
C12 C14 H14C 109.5 . . ?
H14A C14 H14B 109.5 . . ?
H14A C14 H14C 109.5 . . ?
H14B C14 H14C 109.5 . . ?
P C15 H15 108.4 . . ?
C16 C15 P 108.88(15) . . ?
C16 C15 H15 108.4 . . ?
C17 C15 P 111.30(15) . . ?
C17 C15 H15 108.4 . . ?
C17 C15 C16 111.43(17) . . ?
C15 C16 H16A 109.5 . . ?
C15 C16 H16B 109.5 . . ?
C15 C16 H16C 109.5 . . ?
H16A C16 H16B 109.5 . . ?
H16A C16 H16C 109.5 . . ?
H16B C16 H16C 109.5 . . ?
C15 C17 H17A 109.5 . . ?
C15 C17 H17B 109.5 . . ?
C15 C17 H17C 109.5 . . ?
H17A C17 H17B 109.5 . . ?
H17A C17 H17C 109.5 . . ?
H17B C17 H17C 109.5 . . ?
Cl2 C18 H18A 109.2 . . ?
Cl2 C18 H18B 109.2 . . ?
Cl3 C18 Cl2 112.11(16) . . ?
Cl3 C18 H18A 109.2 . . ?
Cl3 C18 H18B 109.2 . . ?
H18A C18 H18B 107.9 . . ?
Cl4 C19 Cl5 111.68(15) . . ?
Cl4 C19 H19A 109.3 . . ?
Cl4 C19 H19B 109.3 . . ?
Cl5 C19 H19A 109.3 . . ?
Cl5 C19 H19B 109.3 . . ?
H19A C19 H19B 107.9 . . ?

loop_
_geom_bond_atom_site_label_1
_geom_bond_atom_site_label_2
_geom_bond_distance
_geom_bond_site_symmetry_2
_geom_bond_publ_flag
P C1 1.829(2) . ?
P C3 1.792(2) . ?
P C12 1.815(2) . ?
P C15 1.817(2) . ?
C1 C1 1.336(4) 3_666 ?
C1 C2 1.478(3) . ?
C2 C3 1.393(3) . ?
C2 C11 1.419(3) . ?
C3 C4 1.402(3) . ?
C4 C5 1.414(3) . ?
C4 C9 1.433(3) . ?
C5 H5 0.9500 . ?
C5 C6 1.366(3) . ?
C6 H6 0.9500 . ?
C6 C7 1.406(3) . ?
C7 H7 0.9500 . ?
C7 C8 1.373(3) . ?
C8 H8 0.9500 . ?
C8 C9 1.412(3) . ?
C9 C10 1.428(3) . ?
C10 H10 0.9500 . ?
C10 C11 1.365(3) . ?
C11 H11 0.9500 . ?
C12 H12 1.0000 . ?
C12 C13 1.523(3) . ?
C12 C14 1.534(3) . ?
C13 H13A 0.9800 . ?
C13 H13B 0.9800 . ?
C13 H13C 0.9800 . ?
C14 H14A 0.9800 . ?
C14 H14B 0.9800 . ?
C14 H14C 0.9800 . ?
C15 H15 1.0000 . ?
C15 C16 1.533(3) . ?
C15 C17 1.527(3) . ?
C16 H16A 0.9800 . ?
C16 H16B 0.9800 . ?
C16 H16C 0.9800 . ?
C17 H17A 0.9800 . ?
C17 H17B 0.9800 . ?
C17 H17C 0.9800 . ?
Cl2 C18 1.767(3) . ?
Cl3 C18 1.751(3) . ?
C18 H18A 0.9900 . ?
C18 H18B 0.9900 . ?
Cl4 C19 1.760(3) . ?
Cl5 C19 1.776(3) . ?
C19 H19A 0.9900 . ?
C19 H19B 0.9900 . ?

loop_
_geom_torsion_atom_site_label_1
_geom_torsion_atom_site_label_2
_geom_torsion_atom_site_label_3
_geom_torsion_atom_site_label_4
_geom_torsion
_geom_torsion_site_symmetry_1
_geom_torsion_site_symmetry_2
_geom_torsion_site_symmetry_3
_geom_torsion_site_symmetry_4
_geom_torsion_publ_flag
P C1 C2 C3 -2.95(14) . . . . ?
P C1 C2 C11 173.9(2) . . . . ?
P C3 C4 C5 -7.0(4) . . . . ?
P C3 C4 C9 170.87(19) . . . . ?
C1 P C3 C2 -2.45(12) . . . . ?
C1 P C3 C4 -173.5(3) . . . . ?
C1 P C12 C13 -72.92(18) . . . . ?
C1 P C12 C14 51.39(19) . . . . ?
C1 P C15 C16 -130.33(15) . . . . ?
C1 P C15 C17 -7.12(19) . . . . ?
C1 C1 C2 C3 175.9(3) 3_666 . . . ?
C1 C1 C2 C11 -7.2(5) 3_666 . . . ?
C1 C2 C3 P 3.01(15) . . . . ?
C1 C2 C3 C4 176.40(18) . . . . ?
C1 C2 C11 C10 -177.2(2) . . . . ?
C2 C3 C4 C5 -176.1(2) . . . . ?
C2 C3 C4 C9 1.7(3) . . . . ?
C3 P C1 C1 -176.6(3) . . . 3_666 ?
C3 P C1 C2 2.31(11) . . . . ?
C3 P C12 C13 -157.40(15) . . . . ?
C3 P C12 C14 -33.08(19) . . . . ?
C3 P C15 C16 -42.60(18) . . . . ?
C3 P C15 C17 80.61(18) . . . . ?
C3 C2 C11 C10 -0.8(3) . . . . ?
C3 C4 C5 C6 179.3(2) . . . . ?
C3 C4 C9 C8 -178.36(19) . . . . ?
C3 C4 C9 C10 -0.5(3) . . . . ?
C4 C5 C6 C7 -1.7(3) . . . . ?
C4 C9 C10 C11 -1.4(3) . . . . ?
C5 C4 C9 C8 -0.4(3) . . . . ?
C5 C4 C9 C10 177.46(19) . . . . ?
C5 C6 C7 C8 0.8(3) . . . . ?
C6 C7 C8 C9 0.3(3) . . . . ?
C7 C8 C9 C4 -0.5(3) . . . . ?
C7 C8 C9 C10 -178.3(2) . . . . ?
C8 C9 C10 C11 176.4(2) . . . . ?
C9 C4 C5 C6 1.5(3) . . . . ?
C9 C10 C11 C2 2.0(3) . . . . ?
C11 C2 C3 P -174.52(17) . . . . ?
C11 C2 C3 C4 -1.1(3) . . . . ?
C12 P C1 C1 75.2(3) . . . 3_666 ?
C12 P C1 C2 -105.87(13) . . . . ?
C12 P C3 C2 109.07(13) . . . . ?
C12 P C3 C4 -62.0(3) . . . . ?
C12 P C15 C16 92.69(17) . . . . ?
C12 P C15 C17 -144.10(15) . . . . ?
C15 P C1 C1 -61.5(3) . . . 3_666 ?
C15 P C1 C2 117.36(12) . . . . ?
C15 P C3 C2 -114.70(14) . . . . ?
C15 P C3 C4 74.3(3) . . . . ?
C15 P C12 C13 64.53(18) . . . . ?
C15 P C12 C14 -171.15(16) . . . . ?
